data_1508660
loop_
_publ_author_name
'Liu, Jun'
'Liu, Yuanhong'

_publ_section_title
;
 Gold-catalyzed cyclizations of (o-alkynyl)phenoxyacrylates with external
 nucleophiles: regio- and stereoselective synthesis of functionalized
 benzo[b]oxepines.
;
_journal_issue 18
_journal_name_full 'Organic letters'
_journal_page_first 4742
_journal_page_last 4745
_journal_paper_doi 10.1021/ol302252h
_journal_volume 14
_journal_year 2012
_chemical_formula_sum 'C23 H23 F3 O4'
_chemical_formula_weight 420.41
_chemical_name_systematic
; 
 ? 
;
_space_group_IT_number 2
_symmetry_cell_setting triclinic
_symmetry_space_group_name_Hall '-P 1'
_symmetry_space_group_name_H-M 'P -1'
_atom_sites_solution_hydrogens geom
_atom_sites_solution_primary direct
_atom_sites_solution_secondary difmap
_audit_creation_method SHELXL-97
_cell_angle_alpha 75.930(2)
_cell_angle_beta 72.355(2)
_cell_angle_gamma 72.025(3)
_cell_formula_units_Z 2
_cell_length_a 8.6594(12)
_cell_length_b 10.1961(15)
_cell_length_c 13.4694(19)
_cell_measurement_reflns_used 2039
_cell_measurement_temperature 293(2)
_cell_measurement_theta_max 48.168
_cell_measurement_theta_min 5.104
_cell_volume 1063.2(3)
_computing_cell_refinement 'Bruker SMART'
_computing_data_collection 'Bruker SMART'
_computing_data_reduction 'Bruker SHELXTL'
_computing_molecular_graphics 'Bruker SHELXTL'
_computing_publication_material 'Bruker SHELXTL'
_computing_structure_refinement 'SHELXL-97 (Sheldrick, 1997)'
_computing_structure_solution 'SHELXS-97 (Sheldrick, 1990)'
_diffrn_ambient_temperature 293(2)
_diffrn_measured_fraction_theta_full 0.981
_diffrn_measured_fraction_theta_max 0.981
_diffrn_measurement_device_type 'CCD area detector'
_diffrn_measurement_method 'phi and omega scans'
_diffrn_radiation_monochromator graphite
_diffrn_radiation_source 'fine-focus sealed tube'
_diffrn_radiation_type MoK\a
_diffrn_radiation_wavelength 0.71073
_diffrn_reflns_av_R_equivalents 0.0234
_diffrn_reflns_av_sigmaI/netI 0.0399
_diffrn_reflns_limit_h_max 10
_diffrn_reflns_limit_h_min -8
_diffrn_reflns_limit_k_max 12
_diffrn_reflns_limit_k_min -7
_diffrn_reflns_limit_l_max 16
_diffrn_reflns_limit_l_min -16
_diffrn_reflns_number 5816
_diffrn_reflns_theta_full 26.00
_diffrn_reflns_theta_max 26.00
_diffrn_reflns_theta_min 2.13
_exptl_absorpt_coefficient_mu 0.106
_exptl_absorpt_correction_T_max 1.00000
_exptl_absorpt_correction_T_min 0.11605
_exptl_absorpt_correction_type empirical
_exptl_absorpt_process_details sadabs
_exptl_crystal_colour colorless
_exptl_crystal_density_diffrn 1.313
_exptl_crystal_density_method 'not measured'
_exptl_crystal_description prismatic
_exptl_crystal_F_000 440
_exptl_crystal_size_max 0.358
_exptl_crystal_size_mid 0.307
_exptl_crystal_size_min 0.156
_refine_diff_density_max 0.146
_refine_diff_density_min -0.183
_refine_diff_density_rms 0.034
_refine_ls_extinction_method none
_refine_ls_goodness_of_fit_ref 1.028
_refine_ls_hydrogen_treatment constr
_refine_ls_matrix_type full
_refine_ls_number_parameters 300
_refine_ls_number_reflns 4103
_refine_ls_number_restraints 42
_refine_ls_restrained_S_all 1.069
_refine_ls_R_factor_all 0.0652
_refine_ls_R_factor_gt 0.0496
_refine_ls_shift/su_max 0.002
_refine_ls_shift/su_mean 0.000
_refine_ls_structure_factor_coef Fsqd
_refine_ls_weighting_details 'calc w=1/[\s^2^(Fo^2^)+(0.0775P)^2^+0.0815P] where P=(Fo^2^+2Fc^2^)/3'
_refine_ls_weighting_scheme calc
_refine_ls_wR_factor_gt 0.1336
_refine_ls_wR_factor_ref 0.1445
_reflns_number_gt 3100
_reflns_number_total 4103
_reflns_threshold_expression >2sigma(I)
_cod_data_source_file ol302252h_si_002.cif
_cod_data_source_block cd211385
_cod_depositor_comments
;
The following automatic conversions were performed:

'_symmetry_cell_setting' value 'Triclinic' changed to 'triclinic'
according to /home/saulius/struct/CIF-dictionaries/cif_core.dic
dictionary named 'cif_core.dic' version 2.4.2 from 2011-04-26.

Automatic conversion script
Id: cif_fix_values 1891 2012-01-12 08:04:46Z andrius 
;
_cod_original_sg_symbol_H-M P-1
_cod_database_code 1508660

loop_
_symmetry_equiv_pos_as_xyz
'x, y, z'
'-x, -y, -z'

loop_
_atom_site_label
_atom_site_type_symbol
_atom_site_fract_x
_atom_site_fract_y
_atom_site_fract_z
_atom_site_U_iso_or_equiv
_atom_site_adp_type
_atom_site_occupancy
_atom_site_symmetry_multiplicity
_atom_site_calc_flag
_atom_site_refinement_flags
_atom_site_disorder_assembly
_atom_site_disorder_group
F1 F 0.3072(6) 0.7305(12) -0.4520(4) 0.123(2) Uani 0.50 1 d PDU A 1
F2 F 0.0650(8) 0.7250(10) -0.3768(5) 0.125(3) Uani 0.50 1 d PDU A 1
F3 F 0.1196(19) 0.9178(6) -0.4432(7) 0.155(3) Uani 0.50 1 d PDU A 1
F1' F 0.181(2) 0.6846(7) -0.4039(8) 0.183(4) Uani 0.50 1 d PDU A 2
F2' F 0.0307(8) 0.8871(13) -0.4047(6) 0.154(4) Uani 0.50 1 d PDU A 2
F3' F 0.2848(12) 0.8528(13) -0.4642(3) 0.152(2) Uani 0.50 1 d PDU A 2
O1 O 0.43613(15) 0.73467(13) 0.19545(10) 0.0564(3) Uani 1 1 d . . .
O2 O 0.31606(17) 0.55108(12) 0.25142(9) 0.0582(4) Uani 1 1 d . . .
O3 O 0.2126(2) 0.48461(15) 0.06548(12) 0.0872(5) Uani 1 1 d . . .
O4 O 0.02448(18) 0.67348(15) 0.12521(11) 0.0709(4) Uani 1 1 d . . .
C1 C 0.3965(2) 0.87738(19) 0.19419(14) 0.0515(4) Uani 1 1 d . . .
C2 C 0.4343(3) 0.9202(2) 0.27153(16) 0.0693(6) Uani 1 1 d . . .
H2 H 0.4824 0.8542 0.3221 0.083 Uiso 1 1 calc R . .
C3 C 0.4009(3) 1.0608(2) 0.27394(18) 0.0778(6) Uani 1 1 d . . .
H3 H 0.4270 1.0898 0.3259 0.093 Uiso 1 1 calc R . .
C4 C 0.3291(3) 1.1583(2) 0.19957(17) 0.0715(6) Uani 1 1 d . . .
H4 H 0.3051 1.2531 0.2016 0.086 Uiso 1 1 calc R . .
C5 C 0.2931(2) 1.1149(2) 0.12269(15) 0.0611(5) Uani 1 1 d . . .
H5 H 0.2458 1.1817 0.0723 0.073 Uiso 1 1 calc R . .
C6 C 0.3253(2) 0.97257(18) 0.11724(13) 0.0509(4) Uani 1 1 d . . .
C7 C 0.2901(2) 0.93593(18) 0.02910(13) 0.0496(4) Uani 1 1 d . . .
H7 H 0.2692 1.0114 -0.0242 0.060 Uiso 1 1 calc R . .
C8 C 0.2819(2) 0.81556(17) 0.00978(12) 0.0458(4) Uani 1 1 d . . .
C9 C 0.3066(2) 0.67543(17) 0.08260(13) 0.0506(4) Uani 1 1 d . . .
H9 H 0.4177 0.6181 0.0530 0.061 Uiso 1 1 calc R . .
C10 C 0.3007(2) 0.68481(17) 0.19427(13) 0.0485(4) Uani 1 1 d . . .
H10 H 0.1939 0.7466 0.2252 0.058 Uiso 1 1 calc R . .
C11 C 0.2504(2) 0.81289(17) -0.09231(12) 0.0458(4) Uani 1 1 d . . .
C12 C 0.1432(2) 0.92426(19) -0.14047(14) 0.0536(4) Uani 1 1 d . . .
H12 H 0.0882 1.0025 -0.1079 0.064 Uiso 1 1 calc R . .
C13 C 0.1168(2) 0.9209(2) -0.23560(14) 0.0611(5) Uani 1 1 d . . .
H13 H 0.0444 0.9966 -0.2665 0.073 Uiso 1 1 calc R . .
C14 C 0.1975(2) 0.8056(2) -0.28531(14) 0.0576(5) Uani 1 1 d . A .
C15 C 0.3032(2) 0.6938(2) -0.23834(14) 0.0585(5) Uani 1 1 d . . .
H15 H 0.3572 0.6154 -0.2710 0.070 Uiso 1 1 calc R . .
C16 C 0.3292(2) 0.69732(19) -0.14357(14) 0.0540(4) Uani 1 1 d . . .
H16 H 0.4009 0.6209 -0.1128 0.065 Uiso 1 1 calc R . .
C17 C 0.1711(4) 0.8016(3) -0.38878(19) 0.0836(7) Uani 1 1 d D . .
C18 C 0.1795(3) 0.5979(2) 0.08875(14) 0.0603(5) Uani 1 1 d . . .
C19 C -0.1091(4) 0.6077(3) 0.1398(2) 0.1102(10) Uani 1 1 d . . .
H19A H -0.1100 0.5909 0.0729 0.165 Uiso 1 1 calc R . .
H19B H -0.2147 0.6682 0.1688 0.165 Uiso 1 1 calc R . .
H19C H -0.0911 0.5206 0.1873 0.165 Uiso 1 1 calc R . .
C20 C 0.2857(3) 0.5422(2) 0.36329(14) 0.0628(5) Uani 1 1 d . . .
H20A H 0.1856 0.6127 0.3888 0.075 Uiso 1 1 calc R . .
H20B H 0.3795 0.5579 0.3798 0.075 Uiso 1 1 calc R . .
C21 C 0.2639(3) 0.3991(2) 0.41509(14) 0.0631(5) Uani 1 1 d . . .
H21A H 0.3626 0.3302 0.3857 0.076 Uiso 1 1 calc R . .
H21B H 0.1688 0.3860 0.3984 0.076 Uiso 1 1 calc R . .
C22 C 0.2367(3) 0.3731(2) 0.53340(16) 0.0786(6) Uani 1 1 d . . .
H22A H 0.1391 0.4427 0.5631 0.094 Uiso 1 1 calc R . .
H22B H 0.3328 0.3837 0.5505 0.094 Uiso 1 1 calc R . .
C23 C 0.2116(4) 0.2292(3) 0.5833(2) 0.0976(8) Uani 1 1 d . . .
H23A H 0.1158 0.2184 0.5674 0.146 Uiso 1 1 calc R . .
H23B H 0.1937 0.2179 0.6585 0.146 Uiso 1 1 calc R . .
H23C H 0.3093 0.1597 0.5559 0.146 Uiso 1 1 calc R . .

loop_
_atom_site_aniso_label
_atom_site_aniso_U_11
_atom_site_aniso_U_22
_atom_site_aniso_U_33
_atom_site_aniso_U_23
_atom_site_aniso_U_13
_atom_site_aniso_U_12
F1 0.105(3) 0.206(6) 0.064(2) -0.059(4) -0.0178(19) -0.024(4)
F2 0.124(3) 0.189(8) 0.110(3) -0.050(4) -0.040(3) -0.078(4)
F3 0.287(11) 0.094(3) 0.101(5) 0.006(3) -0.126(6) -0.013(6)
F1' 0.354(12) 0.111(4) 0.142(7) -0.027(4) -0.146(9) -0.052(8)
F2' 0.121(4) 0.245(11) 0.092(4) -0.026(4) -0.069(3) 0.001(4)
F3' 0.188(6) 0.229(7) 0.0445(18) -0.015(3) -0.005(3) -0.089(6)
O1 0.0513(7) 0.0522(8) 0.0673(8) -0.0084(6) -0.0242(6) -0.0073(6)
O2 0.0821(9) 0.0433(7) 0.0485(7) -0.0033(5) -0.0245(6) -0.0098(6)
O3 0.1420(15) 0.0534(9) 0.0819(10) -0.0052(7) -0.0434(10) -0.0359(9)
O4 0.0731(10) 0.0792(10) 0.0714(9) -0.0078(7) -0.0206(7) -0.0359(8)
C1 0.0458(9) 0.0523(11) 0.0573(10) -0.0104(8) -0.0107(7) -0.0149(8)
C2 0.0801(14) 0.0705(14) 0.0682(12) -0.0097(10) -0.0280(11) -0.0262(11)
C3 0.0979(17) 0.0786(16) 0.0742(14) -0.0192(12) -0.0244(12) -0.0386(13)
C4 0.0823(14) 0.0590(13) 0.0794(14) -0.0195(11) -0.0112(11) -0.0288(11)
C5 0.0646(12) 0.0513(11) 0.0671(12) -0.0068(9) -0.0127(9) -0.0201(9)
C6 0.0467(10) 0.0495(10) 0.0551(10) -0.0087(8) -0.0066(7) -0.0161(8)
C7 0.0489(10) 0.0464(10) 0.0489(9) -0.0023(7) -0.0110(7) -0.0108(8)
C8 0.0419(9) 0.0445(10) 0.0459(9) -0.0051(7) -0.0092(7) -0.0074(7)
C9 0.0565(10) 0.0426(9) 0.0491(9) -0.0066(7) -0.0158(7) -0.0057(8)
C10 0.0530(10) 0.0398(9) 0.0519(10) -0.0044(7) -0.0187(8) -0.0075(8)
C11 0.0430(9) 0.0445(9) 0.0442(9) -0.0022(7) -0.0080(7) -0.0098(7)
C12 0.0506(10) 0.0489(10) 0.0533(10) -0.0049(8) -0.0113(8) -0.0055(8)
C13 0.0575(11) 0.0620(12) 0.0564(11) 0.0051(9) -0.0223(8) -0.0085(9)
C14 0.0607(11) 0.0657(12) 0.0472(9) -0.0016(9) -0.0145(8) -0.0220(10)
C15 0.0659(12) 0.0553(11) 0.0520(10) -0.0110(8) -0.0110(8) -0.0140(9)
C16 0.0569(11) 0.0480(10) 0.0513(10) -0.0048(8) -0.0169(8) -0.0042(8)
C17 0.100(2) 0.0905(19) 0.0662(15) -0.0091(14) -0.0340(14) -0.0228(16)
C18 0.0888(15) 0.0492(11) 0.0487(10) 0.0031(8) -0.0286(10) -0.0230(10)
C19 0.109(2) 0.153(3) 0.1011(19) -0.0092(18) -0.0283(15) -0.085(2)
C20 0.0807(14) 0.0583(12) 0.0507(10) -0.0072(8) -0.0225(9) -0.0147(10)
C21 0.0739(13) 0.0603(12) 0.0582(11) -0.0037(9) -0.0230(9) -0.0197(10)
C22 0.0977(17) 0.0791(15) 0.0613(12) 0.0011(11) -0.0264(11) -0.0290(13)
C23 0.119(2) 0.0948(19) 0.0815(16) 0.0199(13) -0.0359(15) -0.0462(16)

loop_
_atom_type_symbol
_atom_type_description
_atom_type_scat_dispersion_real
_atom_type_scat_dispersion_imag
_atom_type_scat_source
C C 0.0033 0.0016 'International Tables Vol C Tables 4.2.6.8 and 6.1.1.4'
H H 0.0000 0.0000 'International Tables Vol C Tables 4.2.6.8 and 6.1.1.4'
O O 0.0106 0.0060 'International Tables Vol C Tables 4.2.6.8 and 6.1.1.4'
F F 0.0171 0.0103 'International Tables Vol C Tables 4.2.6.8 and 6.1.1.4'

loop_
_geom_angle_atom_site_label_1
_geom_angle_atom_site_label_2
_geom_angle_atom_site_label_3
_geom_angle
C1 O1 C10 114.16(13)
C10 O2 C20 115.02(13)
C18 O4 C19 115.68(19)
C2 C1 O1 116.85(17)
C2 C1 C6 121.70(18)
O1 C1 C6 121.44(16)
C1 C2 C3 120.0(2)
C1 C2 H2 120.0
C3 C2 H2 120.0
C4 C3 C2 120.0(2)
C4 C3 H3 120.0
C2 C3 H3 120.0
C5 C4 C3 119.6(2)
C5 C4 H4 120.2
C3 C4 H4 120.2
C4 C5 C6 122.2(2)
C4 C5 H5 118.9
C6 C5 H5 118.9
C1 C6 C5 116.48(17)
C1 C6 C7 125.03(16)
C5 C6 C7 118.42(17)
C8 C7 C6 132.99(16)
C8 C7 H7 113.5
C6 C7 H7 113.5
C7 C8 C11 119.32(15)
C7 C8 C9 125.85(15)
C11 C8 C9 114.81(14)
C18 C9 C10 107.90(14)
C18 C9 C8 112.21(14)
C10 C9 C8 114.09(14)
C18 C9 H9 107.4
C10 C9 H9 107.4
C8 C9 H9 107.4
O2 C10 O1 108.82(13)
O2 C10 C9 107.06(13)
O1 C10 C9 110.68(14)
O2 C10 H10 110.1
O1 C10 H10 110.1
C9 C10 H10 110.1
C12 C11 C16 117.40(16)
C12 C11 C8 121.87(15)
C16 C11 C8 120.73(15)
C13 C12 C11 121.20(17)
C13 C12 H12 119.4
C11 C12 H12 119.4
C12 C13 C14 120.29(17)
C12 C13 H13 119.9
C14 C13 H13 119.9
C15 C14 C13 119.32(17)
C15 C14 C17 120.0(2)
C13 C14 C17 120.65(19)
C16 C15 C14 120.28(17)
C16 C15 H15 119.9
C14 C15 H15 119.9
C15 C16 C11 121.52(17)
C15 C16 H16 119.2
C11 C16 H16 119.2
F1' C17 F3 127.4(4)
F1' C17 F2' 109.5(7)
F3 C17 F2' 40.5(5)
F1' C17 F3' 108.1(6)
F3 C17 F3' 63.3(5)
F2' C17 F3' 103.1(5)
F1' C17 F2 43.2(6)
F3 C17 F2 107.1(6)
F2' C17 F2 72.4(5)
F3' C17 F2 138.8(4)
F1' C17 F1 58.2(6)
F3 C17 F1 106.9(5)
F2' C17 F1 133.2(4)
F3' C17 F1 52.7(3)
F2 C17 F1 99.8(4)
F1' C17 C14 115.2(3)
F3 C17 C14 116.6(4)
F2' C17 C14 112.1(4)
F3' C17 C14 108.1(3)
F2 C17 C14 111.4(3)
F1 C17 C14 113.5(3)
O3 C18 O4 124.7(2)
O3 C18 C9 125.1(2)
O4 C18 C9 110.18(16)
O4 C19 H19A 109.5
O4 C19 H19B 109.5
H19A C19 H19B 109.5
O4 C19 H19C 109.5
H19A C19 H19C 109.5
H19B C19 H19C 109.5
O2 C20 C21 108.00(15)
O2 C20 H20A 110.1
C21 C20 H20A 110.1
O2 C20 H20B 110.1
C21 C20 H20B 110.1
H20A C20 H20B 108.4
C20 C21 C22 113.86(17)
C20 C21 H21A 108.8
C22 C21 H21A 108.8
C20 C21 H21B 108.8
C22 C21 H21B 108.8
H21A C21 H21B 107.7
C21 C22 C23 112.53(19)
C21 C22 H22A 109.1
C23 C22 H22A 109.1
C21 C22 H22B 109.1
C23 C22 H22B 109.1
H22A C22 H22B 107.8
C22 C23 H23A 109.5
C22 C23 H23B 109.5
H23A C23 H23B 109.5
C22 C23 H23C 109.5
H23A C23 H23C 109.5
H23B C23 H23C 109.5

loop_
_geom_bond_atom_site_label_1
_geom_bond_atom_site_label_2
_geom_bond_distance
F1 C17 1.343(5)
F2 C17 1.331(6)
F3 C17 1.261(6)
F1' C17 1.232(6)
F2' C17 1.303(7)
F3' C17 1.314(5)
O1 C1 1.385(2)
O1 C10 1.420(2)
O2 C10 1.3817(19)
O2 C20 1.434(2)
O3 C18 1.196(2)
O4 C18 1.335(2)
O4 C19 1.450(3)
C1 C2 1.378(3)
C1 C6 1.387(3)
C2 C3 1.379(3)
C2 H2 0.9300
C3 C4 1.375(3)
C3 H3 0.9300
C4 C5 1.367(3)
C4 H4 0.9300
C5 C6 1.406(2)
C5 H5 0.9300
C6 C7 1.465(2)
C7 C8 1.341(2)
C7 H7 0.9300
C8 C11 1.489(2)
C8 C9 1.519(2)
C9 C18 1.515(3)
C9 C10 1.515(2)
C9 H9 0.9800
C10 H10 0.9800
C11 C12 1.389(2)
C11 C16 1.394(2)
C12 C13 1.378(3)
C12 H12 0.9300
C13 C14 1.383(3)
C13 H13 0.9300
C14 C15 1.376(3)
C14 C17 1.491(3)
C15 C16 1.372(2)
C15 H15 0.9300
C16 H16 0.9300
C19 H19A 0.9600
C19 H19B 0.9600
C19 H19C 0.9600
C20 C21 1.499(3)
C20 H20A 0.9700
C20 H20B 0.9700
C21 C22 1.507(3)
C21 H21A 0.9700
C21 H21B 0.9700
C22 C23 1.510(3)
C22 H22A 0.9700
C22 H22B 0.9700
C23 H23A 0.9600
C23 H23B 0.9600
C23 H23C 0.9600

loop_
_geom_torsion_atom_site_label_1
_geom_torsion_atom_site_label_2
_geom_torsion_atom_site_label_3
_geom_torsion_atom_site_label_4
_geom_torsion
C10 O1 C1 C2 127.62(17)
C10 O1 C1 C6 -53.7(2)
O1 C1 C2 C3 178.90(18)
C6 C1 C2 C3 0.3(3)
C1 C2 C3 C4 0.3(3)
C2 C3 C4 C5 -0.8(3)
C3 C4 C5 C6 0.8(3)
C2 C1 C6 C5 -0.3(3)
O1 C1 C6 C5 -178.90(15)
C2 C1 C6 C7 176.38(17)
O1 C1 C6 C7 -2.2(3)
C4 C5 C6 C1 -0.2(3)
C4 C5 C6 C7 -177.12(18)
C1 C6 C7 C8 15.3(3)
C5 C6 C7 C8 -168.07(18)
C6 C7 C8 C11 -177.04(16)
C6 C7 C8 C9 1.3(3)
C7 C8 C9 C18 137.37(18)
C11 C8 C9 C18 -44.26(19)
C7 C8 C9 C10 14.3(2)
C11 C8 C9 C10 -167.38(14)
C20 O2 C10 O1 70.11(18)
C20 O2 C10 C9 -170.23(15)
C1 O1 C10 O2 -147.16(14)
C1 O1 C10 C9 95.45(16)
C18 C9 C10 O2 51.48(18)
C8 C9 C10 O2 176.90(13)
C18 C9 C10 O1 169.94(13)
C8 C9 C10 O1 -64.63(18)
C7 C8 C11 C12 -36.8(2)
C9 C8 C11 C12 144.74(16)
C7 C8 C11 C16 142.95(17)
C9 C8 C11 C16 -35.5(2)
C16 C11 C12 C13 -0.5(3)
C8 C11 C12 C13 179.23(16)
C11 C12 C13 C14 -0.1(3)
C12 C13 C14 C15 0.6(3)
C12 C13 C14 C17 -179.4(2)
C13 C14 C15 C16 -0.5(3)
C17 C14 C15 C16 179.4(2)
C14 C15 C16 C11 0.0(3)
C12 C11 C16 C15 0.5(3)
C8 C11 C16 C15 -179.19(17)
C15 C14 C17 F1' 31.4(10)
C13 C14 C17 F1' -148.6(10)
C15 C14 C17 F3 -158.0(9)
C13 C14 C17 F3 21.9(9)
C15 C14 C17 F2' 157.6(7)
C13 C14 C17 F2' -22.5(7)
C15 C14 C17 F3' -89.5(7)
C13 C14 C17 F3' 90.5(7)
C15 C14 C17 F2 78.6(5)
C13 C14 C17 F2 -101.5(5)
C15 C14 C17 F1 -33.1(7)
C13 C14 C17 F1 146.9(6)
C19 O4 C18 O3 2.1(3)
C19 O4 C18 C9 -177.11(17)
C10 C9 C18 O3 -112.7(2)
C8 C9 C18 O3 120.81(19)
C10 C9 C18 O4 66.59(18)
C8 C9 C18 O4 -59.95(18)
C10 O2 C20 C21 165.73(15)
O2 C20 C21 C22 178.04(17)
C20 C21 C22 C23 178.8(2)
